data_7707626
loop_
_publ_author_name
'Steuer, Lena'
'Kaifer, Elisabeth'
'Himmel, Hans-J\"org'

_publ_section_title
;
 On the metal-ligand bonding in dinuclear complexes with redox-active
 guanidine ligands.
;
_journal_issue 27
_journal_name_full 'Dalton transactions (Cambridge, England : 2003)'
_journal_page_first 9467
_journal_page_last 9482
_journal_paper_doi 10.1039/d1dt01354h
_journal_volume 50
_journal_year 2021
_chemical_formula_moiety 'C32 H52 Cl4 N12 O2 Zn2, 2.75(C3 H7 N O)'
_chemical_formula_sum 'C40.25 H71.25 Cl4 N14.75 O4.75 Zn2'
_chemical_formula_weight 1110.41
_space_group_crystal_system triclinic
_space_group_IT_number 2
_space_group_name_Hall '-P 1'
_space_group_name_H-M_alt 'P -1'
_atom_sites_solution_hydrogens geom
_audit_creation_date 2021-04-20
_audit_creation_method
;
Olex2 1.3
(compiled 2020.11.12 svn.r5f609507 for OlexSys, GUI svn.r6226)
;
_audit_update_record
;
2021-04-23 deposited with the CCDC.	2021-06-09 downloaded from the CCDC.
;
_cell_angle_alpha 64.787(15)
_cell_angle_beta 87.964(15)
_cell_angle_gamma 67.988(13)
_cell_formula_units_Z 2
_cell_length_a 12.298(4)
_cell_length_b 16.001(5)
_cell_length_c 17.105(6)
_cell_measurement_reflns_used 9745
_cell_measurement_temperature 100.0
_cell_measurement_theta_max 26.96
_cell_measurement_theta_min 2.41
_cell_volume 2792.2(17)
_computing_cell_refinement 'SAINT V8.40A (Bruker, 2019)'
_computing_data_collection 'APEX3 v2018.7-2 (Bruker AXS)'
_computing_data_reduction 'SAINT V8.40A (Bruker, 2019)'
_computing_molecular_graphics 'Olex2 1.3 (Dolomanov et al., 2009)'
_computing_publication_material 'Olex2 1.3 (Dolomanov et al., 2009)'
_computing_structure_refinement 'XL  (Sheldrick, 2008)'
_computing_structure_solution 'ShelXT (Sheldrick, 2015)'
_diffrn_ambient_temperature 100.0
_diffrn_detector 'Bruker Photon III detector'
_diffrn_detector_type 'CPAD detector'
_diffrn_measured_fraction_theta_full 0.998
_diffrn_measured_fraction_theta_max 0.998
_diffrn_measurement_device 'three-circle diffractometer'
_diffrn_measurement_device_type 'Bruker D8 Venture'
_diffrn_measurement_method '\w and \f scans'
_diffrn_radiation_monochromator 'mirror optics'
_diffrn_radiation_probe x-ray
_diffrn_radiation_type MoK\a
_diffrn_radiation_wavelength 0.71073
_diffrn_reflns_av_unetI/netI 0.0587
_diffrn_reflns_Laue_measured_fraction_full 0.998
_diffrn_reflns_Laue_measured_fraction_max 0.998
_diffrn_reflns_limit_h_max 15
_diffrn_reflns_limit_h_min -15
_diffrn_reflns_limit_k_max 19
_diffrn_reflns_limit_k_min -19
_diffrn_reflns_limit_l_max 21
_diffrn_reflns_limit_l_min -14
_diffrn_reflns_number 10945
_diffrn_reflns_point_group_measured_fraction_full 0.998
_diffrn_reflns_point_group_measured_fraction_max 0.998
_diffrn_reflns_theta_full 25.242
_diffrn_reflns_theta_max 26.073
_diffrn_reflns_theta_min 2.018
_diffrn_source 'microfocus sealed X-ray tube'
_diffrn_source_current 1.4
_diffrn_source_power 0.07
_diffrn_source_type 'Incoatec I\ms'
_diffrn_source_voltage 50.0
_diffrn_standards_number 0
_exptl_absorpt_coefficient_mu 1.102
_exptl_absorpt_correction_T_max 0.7456
_exptl_absorpt_correction_T_min 0.6090
_exptl_absorpt_correction_type multi-scan
_exptl_absorpt_process_details
;
SADABS-2016/2 (Bruker,2016/2) was used for absorption correction.
wR2(int) was 0.1566 before and 0.0948 after correction.
The Ratio of minimum to maximum transmission is 0.8168.
The \l/2 correction factor is Not present.
;
_exptl_crystal_colour 'clear colourless'
_exptl_crystal_colour_lustre clear
_exptl_crystal_colour_primary colourless
_exptl_crystal_density_diffrn 1.321
_exptl_crystal_description block
_exptl_crystal_F_000 1164
_exptl_crystal_size_max 0.293
_exptl_crystal_size_mid 0.22
_exptl_crystal_size_min 0.2
_refine_diff_density_max 1.485
_refine_diff_density_min -1.065
_refine_diff_density_rms 0.163
_refine_ls_extinction_method none
_refine_ls_goodness_of_fit_ref 1.069
_refine_ls_hydrogen_treatment constr
_refine_ls_matrix_type full
_refine_ls_number_parameters 627
_refine_ls_number_reflns 10945
_refine_ls_number_restraints 0
_refine_ls_restrained_S_all 1.069
_refine_ls_R_factor_all 0.1059
_refine_ls_R_factor_gt 0.0804
_refine_ls_shift/su_max 0.001
_refine_ls_shift/su_mean 0.000
_refine_ls_structure_factor_coef Fsqd
_refine_ls_weighting_details 'w=1/[\s^2^(Fo^2^)+(0.0864P)^2^+27.4222P] where P=(Fo^2^+2Fc^2^)/3'
_refine_ls_weighting_scheme calc
_refine_ls_wR_factor_gt 0.2419
_refine_ls_wR_factor_ref 0.2588
_reflns_Friedel_coverage 0.000
_reflns_number_gt 8205
_reflns_number_total 10945
_reflns_threshold_expression 'I > 2\s(I)'
_cod_data_source_file d1dt01354h2.cif
_cod_data_source_block mo_ls307_0m_tw
_cod_depositor_comments 'Adding full bibliography for 7707623--7707635.cif.'
_cod_original_cell_volume 2792.2(18)
_cod_database_code 7707626
_shelx_shelxl_version_number 2018/3
_shelx_space_group_comment
;
The symmetry employed for this shelxl refinement is uniquely defined
by the following loop, which should always be used as a source of
symmetry information in preference to the above space-group names.
They are only intended as comments.
;
_olex2_refinement_description
;
1. Twinned data refinement
 Scales: 0.720(4)
 0.280(4)
2. Fixed Uiso
 At 1.2 times of:
  All C(H) groups
 At 1.5 times of:
  All C(H,H,H) groups
3. Others
 Fixed Sof: O42(0.75) N42(0.75) C44(0.75) H44A(0.75) H44B(0.75) H44C(0.75)
 C45(0.75) H45A(0.75) H45B(0.75) H45C(0.75) C46(0.75) H46(0.75)
4.a Aromatic/amide H refined with riding coordinates:
 C3(H3), C6(H6), C9(H9), C12(H12), C43(H43), C46(H46), C49(H49)
4.b Idealised Me refined as rotating group:
 C14(H14A,H14B,H14C), C15(H15A,H15B,H15C), C16(H16A,H16B,H16C), C17(H17A,H17B,
 H17C), C19(H19A,H19B,H19C), C20(H20A,H20B,H20C), C21(H21A,H21B,H21C), C22(H22A,
 H22B,H22C), C24(H24A,H24B,H24C), C25(H25A,H25B,H25C), C26(H26A,H26B,H26C),
 C27(H27A,H27B,H27C), C29(H29A,H29B,H29C), C30(H30A,H30B,H30C), C31(H31A,H31B,
 H31C), C32(H32A,H32B,H32C), C41(H41A,H41B,H41C), C42(H42A,H42B,H42C), C44(H44A,
 H44B,H44C), C45(H45A,H45B,H45C), C47(H47A,H47B,H47C), C48(H48A,H48B,H48C)
;
_olex2_submission_special_instructions 'No special instructions were received'

loop_
_space_group_symop_operation_xyz
'x, y, z'
'-x, -y, -z'

loop_
_atom_site_label
_atom_site_type_symbol
_atom_site_fract_x
_atom_site_fract_y
_atom_site_fract_z
_atom_site_U_iso_or_equiv
_atom_site_adp_type
_atom_site_occupancy
_atom_site_site_symmetry_order
_atom_site_calc_flag
_atom_site_refinement_flags_posn
_atom_site_refinement_flags_adp
_atom_site_refinement_flags_occupancy
_atom_site_disorder_assembly
_atom_site_disorder_group
Zn1 Zn 0.23535(8) 1.11697(6) 0.03031(6) 0.0254(2) Uani 1 1 d . . . . .
Zn2 Zn 0.69984(8) 0.18386(6) 0.40458(6) 0.0245(2) Uani 1 1 d . . . . .
Cl1 Cl 0.1466(2) 1.26954(15) 0.02444(16) 0.0470(6) Uani 1 1 d . . . . .
Cl2 Cl 0.26157(18) 1.10807(15) -0.09714(13) 0.0321(4) Uani 1 1 d . . . . .
Cl3 Cl 0.7391(2) 0.15558(18) 0.28664(15) 0.0403(5) Uani 1 1 d . . . . .
Cl4 Cl 0.74540(18) 0.04869(14) 0.53249(14) 0.0347(5) Uani 1 1 d . . . . .
O1 O 0.5715(4) 0.6584(4) 0.2658(4) 0.0266(11) Uani 1 1 d . . . . .
O2 O 0.3420(4) 0.6498(4) 0.2645(4) 0.0259(11) Uani 1 1 d . . . . .
N1 N 0.1690(5) 1.0151(4) 0.1117(4) 0.0232(13) Uani 1 1 d . . . . .
N2 N -0.0330(6) 1.0957(6) 0.0662(5) 0.0364(17) Uani 1 1 d . . . . .
N3 N 0.0310(6) 0.9844(5) 0.2121(4) 0.0294(14) Uani 1 1 d . . . . .
N4 N 0.3811(6) 1.0229(4) 0.1197(4) 0.0241(13) Uani 1 1 d . . . . .
N5 N 0.5040(6) 0.9996(5) 0.2356(4) 0.0255(13) Uani 1 1 d . . . . .
N6 N 0.4948(6) 1.1181(5) 0.0943(4) 0.0292(14) Uani 1 1 d . . . . .
N7 N 0.7472(5) 0.2932(4) 0.4047(4) 0.0253(13) Uani 1 1 d . . . . .
N8 N 0.8430(6) 0.3379(5) 0.4883(5) 0.0293(14) Uani 1 1 d . . . . .
N9 N 0.9504(6) 0.2139(5) 0.4469(5) 0.0286(14) Uani 1 1 d . . . . .
N10 N 0.5339(5) 0.2862(4) 0.3941(4) 0.0244(13) Uani 1 1 d . . . . .
N11 N 0.4084(6) 0.2037(5) 0.4127(4) 0.0280(14) Uani 1 1 d . . . . .
N12 N 0.3826(6) 0.3046(5) 0.4833(4) 0.0272(14) Uani 1 1 d . . . . .
C1 C 0.2647(7) 0.9224(5) 0.1584(5) 0.0229(15) Uani 1 1 d . . . . .
C2 C 0.3779(7) 0.9266(5) 0.1614(5) 0.0235(15) Uani 1 1 d . . . . .
C3 C 0.4784(7) 0.8368(5) 0.1975(5) 0.0240(15) Uani 1 1 d . . . . .
H3 H 0.554791 0.838354 0.198643 0.029 Uiso 1 1 calc R U . . .
C4 C 0.4676(6) 0.7444(5) 0.2320(5) 0.0236(15) Uani 1 1 d . . . . .
C5 C 0.3569(7) 0.7407(5) 0.2308(5) 0.0233(15) Uani 1 1 d . . . . .
C6 C 0.2559(6) 0.8289(5) 0.1942(5) 0.0240(15) Uani 1 1 d . . . . .
H6 H 0.180149 0.826066 0.193469 0.029 Uiso 1 1 calc R U . . .
C7 C 0.6492(6) 0.3857(5) 0.3707(5) 0.0223(15) Uani 1 1 d . . . . .
C8 C 0.5359(7) 0.3823(5) 0.3672(5) 0.0245(15) Uani 1 1 d . . . . .
C9 C 0.4359(6) 0.4714(5) 0.3313(5) 0.0239(15) Uani 1 1 d . . . . .
H9 H 0.359951 0.469400 0.328814 0.029 Uiso 1 1 calc R U . . .
C10 C 0.4452(6) 0.5640(5) 0.2988(5) 0.0242(15) Uani 1 1 d . . . . .
C11 C 0.5574(7) 0.5677(5) 0.3005(5) 0.0251(15) Uani 1 1 d . . . . .
C12 C 0.6574(7) 0.4799(5) 0.3347(5) 0.0248(15) Uani 1 1 d . . . . .
H12 H 0.733221 0.482778 0.333943 0.030 Uiso 1 1 calc R U . . .
C13 C 0.0594(7) 1.0294(5) 0.1307(5) 0.0267(16) Uani 1 1 d . . . . .
C14 C -0.0175(8) 1.1240(7) -0.0253(6) 0.040(2) Uani 1 1 d . . . . .
H14A H -0.000136 1.184471 -0.048840 0.060 Uiso 1 1 calc R U . . .
H14B H -0.090391 1.137834 -0.058829 0.060 Uiso 1 1 calc R U . . .
H14C H 0.048439 1.068780 -0.029803 0.060 Uiso 1 1 calc R U . . .
C15 C -0.1442(9) 1.1583(9) 0.0815(7) 0.066(4) Uani 1 1 d . . . . .
H15A H -0.138590 1.144526 0.143160 0.098 Uiso 1 1 calc R U . . .
H15B H -0.208784 1.143307 0.066909 0.098 Uiso 1 1 calc R U . . .
H15C H -0.160049 1.229444 0.044817 0.098 Uiso 1 1 calc R U . . .
C16 C -0.0630(8) 0.9485(7) 0.2284(6) 0.040(2) Uani 1 1 d . . . . .
H16A H -0.029617 0.875736 0.265874 0.060 Uiso 1 1 calc R U . . .
H16B H -0.103027 0.962905 0.172812 0.060 Uiso 1 1 calc R U . . .
H16C H -0.120311 0.982574 0.257536 0.060 Uiso 1 1 calc R U . . .
C17 C 0.1052(7) 0.9580(6) 0.2892(5) 0.0304(17) Uani 1 1 d . . . . .
H17A H 0.151821 0.885136 0.317801 0.046 Uiso 1 1 calc R U . . .
H17B H 0.055452 0.977734 0.329561 0.046 Uiso 1 1 calc R U . . .
H17C H 0.158824 0.993164 0.272872 0.046 Uiso 1 1 calc R U . . .
C18 C 0.4601(6) 1.0440(5) 0.1504(5) 0.0228(15) Uani 1 1 d . . . . .
C19 C 0.6290(7) 0.9731(6) 0.2624(6) 0.0323(18) Uani 1 1 d . . . . .
H19A H 0.668175 0.900338 0.299330 0.048 Uiso 1 1 calc R U . . .
H19B H 0.634330 1.009074 0.295249 0.048 Uiso 1 1 calc R U . . .
H19C H 0.667973 0.992003 0.210430 0.048 Uiso 1 1 calc R U . . .
C20 C 0.4363(7) 0.9637(6) 0.3042(5) 0.0287(17) Uani 1 1 d . . . . .
H20A H 0.463284 0.890521 0.327381 0.043 Uiso 1 1 calc R U . . .
H20B H 0.351907 0.996002 0.280226 0.043 Uiso 1 1 calc R U . . .
H20C H 0.448161 0.980323 0.351277 0.043 Uiso 1 1 calc R U . . .
C21 C 0.4896(8) 1.1455(6) 0.0016(5) 0.0314(17) Uani 1 1 d . . . . .
H21A H 0.483791 1.091634 -0.008893 0.047 Uiso 1 1 calc R U . . .
H21B H 0.561490 1.155414 -0.018254 0.047 Uiso 1 1 calc R U . . .
H21C H 0.419907 1.208086 -0.030601 0.047 Uiso 1 1 calc R U . . .
C22 C 0.5128(9) 1.1883(6) 0.1204(6) 0.0351(19) Uani 1 1 d . . . . .
H22A H 0.590010 1.191007 0.107296 0.053 Uiso 1 1 calc R U . . .
H22B H 0.510640 1.165607 0.183190 0.053 Uiso 1 1 calc R U . . .
H22C H 0.449875 1.255497 0.088080 0.053 Uiso 1 1 calc R U . . .
C23 C 0.8446(7) 0.2837(6) 0.4448(5) 0.0284(16) Uani 1 1 d . . . . .
C24 C 0.7464(7) 0.3662(6) 0.5366(6) 0.0334(18) Uani 1 1 d . . . . .
H24A H 0.692652 0.436717 0.501889 0.050 Uiso 1 1 calc R U . . .
H24B H 0.779435 0.357848 0.592099 0.050 Uiso 1 1 calc R U . . .
H24C H 0.702663 0.323078 0.548308 0.050 Uiso 1 1 calc R U . . .
C25 C 0.9247(8) 0.3887(6) 0.4740(6) 0.0356(19) Uani 1 1 d . . . . .
H25A H 0.879100 0.461355 0.451711 0.053 Uiso 1 1 calc R U . . .
H25B H 0.975123 0.375619 0.431357 0.053 Uiso 1 1 calc R U . . .
H25C H 0.974433 0.363008 0.529322 0.053 Uiso 1 1 calc R U . . .
C26 C 1.0470(7) 0.1700(6) 0.5175(6) 0.038(2) Uani 1 1 d . . . . .
H26A H 1.084373 0.096917 0.537920 0.058 Uiso 1 1 calc R U . . .
H26B H 1.015856 0.184538 0.565867 0.058 Uiso 1 1 calc R U . . .
H26C H 1.105963 0.198884 0.496296 0.058 Uiso 1 1 calc R U . . .
C27 C 0.9717(8) 0.1727(7) 0.3844(7) 0.043(2) Uani 1 1 d . . . . .
H27A H 0.962378 0.108557 0.409410 0.064 Uiso 1 1 calc R U . . .
H27B H 1.052449 0.161631 0.370642 0.064 Uiso 1 1 calc R U . . .
H27C H 0.914631 0.220083 0.330927 0.064 Uiso 1 1 calc R U . . .
C28 C 0.4419(7) 0.2669(5) 0.4293(5) 0.0252(15) Uani 1 1 d . . . . .
C29 C 0.3564(8) 0.1380(6) 0.4753(6) 0.0354(19) Uani 1 1 d . . . . .
H29A H 0.408668 0.067460 0.492572 0.053 Uiso 1 1 calc R U . . .
H29B H 0.278610 0.152416 0.448020 0.053 Uiso 1 1 calc R U . . .
H29C H 0.347180 0.150342 0.527042 0.053 Uiso 1 1 calc R U . . .
C30 C 0.4402(8) 0.1852(6) 0.3377(6) 0.0353(19) Uani 1 1 d . . . . .
H30A H 0.448733 0.244226 0.291421 0.053 Uiso 1 1 calc R U . . .
H30B H 0.378086 0.172430 0.316303 0.053 Uiso 1 1 calc R U . . .
H30C H 0.515532 0.126422 0.354443 0.053 Uiso 1 1 calc R U . . .
C31 C 0.2548(8) 0.3413(6) 0.4786(6) 0.0359(19) Uani 1 1 d . . . . .
H31A H 0.222277 0.412893 0.464885 0.054 Uiso 1 1 calc R U . . .
H31B H 0.234289 0.303308 0.534962 0.054 Uiso 1 1 calc R U . . .
H31C H 0.221234 0.332643 0.432866 0.054 Uiso 1 1 calc R U . . .
C32 C 0.4415(8) 0.3291(6) 0.5370(5) 0.0323(18) Uani 1 1 d . . . . .
H32A H 0.527317 0.290809 0.545580 0.048 Uiso 1 1 calc R U . . .
H32B H 0.413214 0.311646 0.593773 0.048 Uiso 1 1 calc R U . . .
H32C H 0.423863 0.401291 0.508014 0.048 Uiso 1 1 calc R U . . .
O41 O 0.1122(7) 0.3377(6) 0.3179(5) 0.0569(19) Uani 1 1 d . . . . .
N41 N 0.0891(8) 0.4165(6) 0.1690(6) 0.0457(19) Uani 1 1 d . . . . .
C41 C -0.0228(10) 0.4041(9) 0.1594(8) 0.057(3) Uani 1 1 d . . . . .
H41A H -0.045943 0.375091 0.217176 0.086 Uiso 1 1 calc R U . . .
H41B H -0.010624 0.359080 0.132106 0.086 Uiso 1 1 calc R U . . .
H41C H -0.085579 0.469855 0.122747 0.086 Uiso 1 1 calc R U . . .
C42 C 0.1309(10) 0.4696(8) 0.0884(7) 0.053(3) Uani 1 1 d . . . . .
H42A H 0.155417 0.428602 0.056638 0.080 Uiso 1 1 calc R U . . .
H42B H 0.198521 0.481098 0.103360 0.080 Uiso 1 1 calc R U . . .
H42C H 0.066690 0.534362 0.051649 0.080 Uiso 1 1 calc R U . . .
C43 C 0.1446(9) 0.3802(8) 0.2485(7) 0.048(2) Uani 1 1 d . . . . .
H43 H 0.217013 0.387751 0.252340 0.057 Uiso 1 1 calc R U . . .
O42 O 0.4055(8) 0.4175(7) 0.1617(6) 0.048(2) Uani 0.75 1 d . . P . .
N42 N 0.5279(10) 0.4993(9) 0.1162(7) 0.047(3) Uani 0.75 1 d . . P . .
C44 C 0.4322(18) 0.5977(11) 0.0751(10) 0.068(5) Uani 0.75 1 d . . P . .
H44A H 0.433642 0.627919 0.011944 0.102 Uiso 0.75 1 calc R U P . .
H44B H 0.441596 0.640756 0.099107 0.102 Uiso 0.75 1 calc R U P . .
H44C H 0.356281 0.591334 0.086252 0.102 Uiso 0.75 1 calc R U P . .
C45 C 0.6484(19) 0.4898(19) 0.1106(12) 0.094(7) Uani 0.75 1 d . . P . .
H45A H 0.702258 0.420965 0.150288 0.141 Uiso 0.75 1 calc R U P . .
H45B H 0.661256 0.537344 0.127154 0.141 Uiso 0.75 1 calc R U P . .
H45C H 0.664023 0.504557 0.050578 0.141 Uiso 0.75 1 calc R U P . .
C46 C 0.5028(12) 0.4163(9) 0.1564(8) 0.039(3) Uani 0.75 1 d . . P . .
H46 H 0.567761 0.352635 0.182245 0.047 Uiso 0.75 1 calc R U P . .
O43 O 1.1116(7) 0.2590(5) 0.6590(4) 0.0516(18) Uani 1 1 d . . . . .
N43 N 1.0727(6) 0.3544(6) 0.7338(5) 0.0391(17) Uani 1 1 d . . . . .
C47 C 0.9494(10) 0.3758(10) 0.7312(8) 0.064(3) Uani 1 1 d . . . . .
H47A H 0.929835 0.337367 0.706220 0.097 Uiso 1 1 calc R U . . .
H47B H 0.903902 0.447934 0.695020 0.097 Uiso 1 1 calc R U . . .
H47C H 0.929333 0.356800 0.790615 0.097 Uiso 1 1 calc R U . . .
C48 C 1.1254(10) 0.3900(7) 0.7817(7) 0.049(2) Uani 1 1 d . . . . .
H48A H 1.211860 0.361473 0.784913 0.073 Uiso 1 1 calc R U . . .
H48B H 1.104614 0.368795 0.840921 0.073 Uiso 1 1 calc R U . . .
H48C H 1.095221 0.463642 0.751453 0.073 Uiso 1 1 calc R U . . .
C49 C 1.1452(10) 0.2959(7) 0.6995(6) 0.044(2) Uani 1 1 d . . . . .
H49 H 1.227412 0.281952 0.706636 0.053 Uiso 1 1 calc R U . . .

loop_
_atom_site_aniso_label
_atom_site_aniso_U_11
_atom_site_aniso_U_22
_atom_site_aniso_U_33
_atom_site_aniso_U_23
_atom_site_aniso_U_13
_atom_site_aniso_U_12
Zn1 0.0277(5) 0.0165(4) 0.0287(5) -0.0102(4) 0.0015(4) -0.0049(3)
Zn2 0.0225(4) 0.0174(4) 0.0354(5) -0.0152(4) 0.0039(4) -0.0057(3)
Cl1 0.0618(15) 0.0207(9) 0.0502(14) -0.0195(9) 0.0034(11) -0.0032(9)
Cl2 0.0358(10) 0.0313(10) 0.0304(10) -0.0163(8) 0.0050(8) -0.0117(8)
Cl3 0.0388(11) 0.0523(13) 0.0482(13) -0.0369(11) 0.0131(9) -0.0206(10)
Cl4 0.0366(11) 0.0198(9) 0.0406(11) -0.0106(8) 0.0023(8) -0.0070(8)
O1 0.021(3) 0.016(2) 0.043(3) -0.012(2) 0.003(2) -0.008(2)
O2 0.017(2) 0.015(2) 0.042(3) -0.010(2) 0.000(2) -0.005(2)
N1 0.024(3) 0.014(3) 0.029(3) -0.012(3) -0.001(3) -0.002(2)
N2 0.021(3) 0.041(4) 0.033(4) -0.014(3) 0.000(3) 0.001(3)
N3 0.030(4) 0.023(3) 0.030(4) -0.011(3) 0.001(3) -0.006(3)
N4 0.028(3) 0.017(3) 0.026(3) -0.009(3) -0.001(3) -0.009(3)
N5 0.024(3) 0.022(3) 0.029(3) -0.012(3) 0.003(3) -0.008(3)
N6 0.038(4) 0.025(3) 0.030(4) -0.014(3) 0.007(3) -0.017(3)
N7 0.022(3) 0.016(3) 0.040(4) -0.016(3) 0.002(3) -0.006(2)
N8 0.024(3) 0.026(3) 0.041(4) -0.018(3) 0.002(3) -0.010(3)
N9 0.021(3) 0.026(3) 0.044(4) -0.021(3) 0.004(3) -0.008(3)
N10 0.023(3) 0.017(3) 0.031(3) -0.012(3) 0.003(3) -0.006(2)
N11 0.031(3) 0.021(3) 0.039(4) -0.017(3) 0.008(3) -0.012(3)
N12 0.032(4) 0.027(3) 0.031(4) -0.017(3) 0.005(3) -0.014(3)
C1 0.026(4) 0.020(3) 0.027(4) -0.013(3) 0.005(3) -0.011(3)
C2 0.028(4) 0.017(3) 0.029(4) -0.012(3) 0.004(3) -0.010(3)
C3 0.025(4) 0.021(3) 0.028(4) -0.013(3) 0.003(3) -0.009(3)
C4 0.022(4) 0.016(3) 0.030(4) -0.011(3) 0.000(3) -0.002(3)
C5 0.028(4) 0.017(3) 0.028(4) -0.011(3) 0.001(3) -0.010(3)
C6 0.021(4) 0.022(4) 0.029(4) -0.011(3) 0.002(3) -0.008(3)
C7 0.020(3) 0.019(3) 0.033(4) -0.016(3) 0.005(3) -0.008(3)
C8 0.027(4) 0.020(3) 0.029(4) -0.014(3) 0.004(3) -0.008(3)
C9 0.018(3) 0.018(3) 0.036(4) -0.015(3) 0.003(3) -0.004(3)
C10 0.020(4) 0.018(3) 0.035(4) -0.013(3) 0.002(3) -0.007(3)
C11 0.025(4) 0.021(4) 0.034(4) -0.016(3) 0.006(3) -0.010(3)
C12 0.023(4) 0.022(4) 0.038(4) -0.019(3) 0.006(3) -0.011(3)
C13 0.028(4) 0.018(3) 0.031(4) -0.011(3) 0.001(3) -0.006(3)
C14 0.032(5) 0.044(5) 0.034(5) -0.016(4) -0.002(4) -0.007(4)
C15 0.037(6) 0.069(8) 0.050(6) -0.023(6) 0.005(5) 0.016(5)
C16 0.039(5) 0.051(5) 0.044(5) -0.027(4) 0.011(4) -0.025(4)
C17 0.029(4) 0.028(4) 0.034(4) -0.017(3) 0.004(3) -0.008(3)
C18 0.019(3) 0.019(3) 0.031(4) -0.012(3) 0.004(3) -0.007(3)
C19 0.032(4) 0.033(4) 0.037(5) -0.020(4) 0.003(3) -0.013(4)
C20 0.040(5) 0.023(4) 0.027(4) -0.011(3) 0.003(3) -0.016(3)
C21 0.037(5) 0.033(4) 0.031(4) -0.015(4) 0.007(3) -0.019(4)
C22 0.053(5) 0.026(4) 0.038(5) -0.019(4) 0.010(4) -0.023(4)
C23 0.021(4) 0.022(4) 0.040(5) -0.013(3) 0.003(3) -0.007(3)
C24 0.025(4) 0.035(4) 0.040(5) -0.021(4) 0.002(3) -0.007(3)
C25 0.035(4) 0.032(4) 0.047(5) -0.020(4) 0.001(4) -0.018(4)
C26 0.026(4) 0.029(4) 0.051(5) -0.018(4) -0.002(4) -0.001(3)
C27 0.021(4) 0.046(5) 0.065(6) -0.034(5) 0.008(4) -0.007(4)
C28 0.025(4) 0.017(3) 0.032(4) -0.011(3) 0.001(3) -0.006(3)
C29 0.031(4) 0.032(4) 0.048(5) -0.019(4) 0.011(4) -0.017(4)
C30 0.044(5) 0.034(4) 0.046(5) -0.028(4) 0.012(4) -0.021(4)
C31 0.033(4) 0.032(4) 0.047(5) -0.024(4) 0.009(4) -0.011(4)
C32 0.039(5) 0.030(4) 0.035(5) -0.019(4) 0.004(4) -0.015(4)
O41 0.070(5) 0.061(5) 0.040(4) -0.021(4) 0.007(4) -0.028(4)
N41 0.047(5) 0.041(4) 0.052(5) -0.025(4) 0.006(4) -0.015(4)
C41 0.056(7) 0.065(7) 0.071(8) -0.042(6) 0.007(5) -0.030(6)
C42 0.059(7) 0.041(5) 0.058(7) -0.028(5) 0.008(5) -0.011(5)
C43 0.042(5) 0.043(5) 0.052(6) -0.024(5) 0.000(5) -0.007(4)
O42 0.046(5) 0.045(5) 0.054(6) -0.014(4) -0.004(4) -0.027(4)
N42 0.049(6) 0.072(8) 0.032(6) -0.020(5) 0.014(5) -0.041(6)
C44 0.117(15) 0.038(8) 0.041(8) -0.004(6) 0.009(8) -0.041(9)
C45 0.113(16) 0.17(2) 0.080(12) -0.082(14) 0.059(12) -0.118(17)
C46 0.048(7) 0.027(6) 0.036(7) -0.009(5) -0.004(5) -0.013(5)
O43 0.068(5) 0.047(4) 0.044(4) -0.020(3) -0.001(3) -0.027(4)
N43 0.030(4) 0.035(4) 0.044(4) -0.016(3) 0.000(3) -0.006(3)
C47 0.050(7) 0.068(8) 0.072(8) -0.032(7) 0.007(6) -0.019(6)
C48 0.060(6) 0.035(5) 0.052(6) -0.022(5) 0.005(5) -0.017(5)
C49 0.053(6) 0.030(4) 0.035(5) -0.011(4) 0.003(4) -0.005(4)

loop_
_atom_type_symbol
_atom_type_description
_atom_type_scat_dispersion_real
_atom_type_scat_dispersion_imag
_atom_type_scat_source
C C 0.0033 0.0016 'International Tables Vol C Tables 4.2.6.8 and 6.1.1.4'
H H 0.0000 0.0000 'International Tables Vol C Tables 4.2.6.8 and 6.1.1.4'
Cl Cl 0.1484 0.1585 'International Tables Vol C Tables 4.2.6.8 and 6.1.1.4'
N N 0.0061 0.0033 'International Tables Vol C Tables 4.2.6.8 and 6.1.1.4'
O O 0.0106 0.0060 'International Tables Vol C Tables 4.2.6.8 and 6.1.1.4'
Zn Zn 0.2839 1.4301 'International Tables Vol C Tables 4.2.6.8 and 6.1.1.4'

loop_
_geom_angle_atom_site_label_1
_geom_angle_atom_site_label_2
_geom_angle_atom_site_label_3
_geom_angle
_geom_angle_site_symmetry_1
_geom_angle_site_symmetry_3
_geom_angle_publ_flag
Cl1 Zn1 Cl2 117.40(9) . . ?
N1 Zn1 Cl1 113.67(18) . . ?
N1 Zn1 Cl2 111.68(18) . . ?
N4 Zn1 Cl1 115.71(19) . . ?
N4 Zn1 Cl2 111.24(19) . . ?
N4 Zn1 N1 82.0(2) . . ?
Cl4 Zn2 Cl3 116.38(9) . . ?
N7 Zn2 Cl3 113.7(2) . . ?
N7 Zn2 Cl4 114.6(2) . . ?
N10 Zn2 Cl3 115.25(19) . . ?
N10 Zn2 Cl4 110.05(19) . . ?
N10 Zn2 N7 82.3(2) . . ?
C4 O1 C11 115.6(6) . . ?
C10 O2 C5 115.3(5) . . ?
C1 N1 Zn1 108.2(5) . . ?
C13 N1 Zn1 130.0(5) . . ?
C13 N1 C1 121.2(6) . . ?
C13 N2 C14 120.8(7) . . ?
C13 N2 C15 122.3(8) . . ?
C15 N2 C14 115.6(7) . . ?
C13 N3 C16 124.0(7) . . ?
C13 N3 C17 120.6(7) . . ?
C17 N3 C16 114.9(7) . . ?
C2 N4 Zn1 108.8(5) . . ?
C18 N4 Zn1 129.1(5) . . ?
C18 N4 C2 121.0(6) . . ?
C18 N5 C19 120.2(6) . . ?
C18 N5 C20 122.3(6) . . ?
C20 N5 C19 117.0(6) . . ?
C18 N6 C21 121.9(6) . . ?
C18 N6 C22 121.3(7) . . ?
C21 N6 C22 115.4(6) . . ?
C7 N7 Zn2 109.9(5) . . ?
C23 N7 Zn2 129.2(5) . . ?
C23 N7 C7 119.6(6) . . ?
C23 N8 C24 122.2(7) . . ?
C23 N8 C25 120.7(7) . . ?
C24 N8 C25 115.9(7) . . ?
C23 N9 C26 120.8(7) . . ?
C23 N9 C27 122.7(7) . . ?
C27 N9 C26 116.3(7) . . ?
C8 N10 Zn2 110.0(5) . . ?
C28 N10 Zn2 127.1(5) . . ?
C28 N10 C8 120.5(6) . . ?
C28 N11 C29 123.0(7) . . ?
C28 N11 C30 120.8(7) . . ?
C30 N11 C29 115.5(6) . . ?
C28 N12 C31 123.0(7) . . ?
C28 N12 C32 120.8(7) . . ?
C32 N12 C31 115.1(6) . . ?
N1 C1 C2 115.7(6) . . ?
C6 C1 N1 124.3(7) . . ?
C6 C1 C2 119.8(7) . . ?
N4 C2 C1 116.8(6) . . ?
C3 C2 N4 124.1(7) . . ?
C3 C2 C1 118.8(6) . . ?
C2 C3 H3 119.8 . . ?
C2 C3 C4 120.4(7) . . ?
C4 C3 H3 119.8 . . ?
O1 C4 C3 117.1(6) . . ?
O1 C4 C5 122.3(6) . . ?
C5 C4 C3 120.6(7) . . ?
C4 C5 O2 122.4(6) . . ?
C6 C5 O2 117.4(6) . . ?
C6 C5 C4 120.1(6) . . ?
C1 C6 H6 119.8 . . ?
C5 C6 C1 120.3(7) . . ?
C5 C6 H6 119.8 . . ?
N7 C7 C8 116.6(6) . . ?
N7 C7 C12 124.2(6) . . ?
C12 C7 C8 119.0(7) . . ?
N10 C8 C7 116.6(6) . . ?
C9 C8 N10 123.8(7) . . ?
C9 C8 C7 119.3(7) . . ?
C8 C9 H9 119.5 . . ?
C8 C9 C10 120.9(7) . . ?
C10 C9 H9 119.5 . . ?
O2 C10 C9 117.9(6) . . ?
O2 C10 C11 122.2(6) . . ?
C9 C10 C11 119.9(7) . . ?
O1 C11 C10 122.0(6) . . ?
C12 C11 O1 118.2(6) . . ?
C12 C11 C10 119.8(7) . . ?
C7 C12 H12 119.5 . . ?
C11 C12 C7 121.0(7) . . ?
C11 C12 H12 119.5 . . ?
N1 C13 N2 118.7(7) . . ?
N1 C13 N3 125.4(7) . . ?
N2 C13 N3 116.0(7) . . ?
N2 C14 H14A 109.5 . . ?
N2 C14 H14B 109.5 . . ?
N2 C14 H14C 109.5 . . ?
H14A C14 H14B 109.5 . . ?
H14A C14 H14C 109.5 . . ?
H14B C14 H14C 109.5 . . ?
N2 C15 H15A 109.5 . . ?
N2 C15 H15B 109.5 . . ?
N2 C15 H15C 109.5 . . ?
H15A C15 H15B 109.5 . . ?
H15A C15 H15C 109.5 . . ?
H15B C15 H15C 109.5 . . ?
N3 C16 H16A 109.5 . . ?
N3 C16 H16B 109.5 . . ?
N3 C16 H16C 109.5 . . ?
H16A C16 H16B 109.5 . . ?
H16A C16 H16C 109.5 . . ?
H16B C16 H16C 109.5 . . ?
N3 C17 H17A 109.5 . . ?
N3 C17 H17B 109.5 . . ?
N3 C17 H17C 109.5 . . ?
H17A C17 H17B 109.5 . . ?
H17A C17 H17C 109.5 . . ?
H17B C17 H17C 109.5 . . ?
N4 C18 N5 122.9(7) . . ?
N4 C18 N6 119.5(7) . . ?
N5 C18 N6 117.6(7) . . ?
N5 C19 H19A 109.5 . . ?
N5 C19 H19B 109.5 . . ?
N5 C19 H19C 109.5 . . ?
H19A C19 H19B 109.5 . . ?
H19A C19 H19C 109.5 . . ?
H19B C19 H19C 109.5 . . ?
N5 C20 H20A 109.5 . . ?
N5 C20 H20B 109.5 . . ?
N5 C20 H20C 109.5 . . ?
H20A C20 H20B 109.5 . . ?
H20A C20 H20C 109.5 . . ?
H20B C20 H20C 109.5 . . ?
N6 C21 H21A 109.5 . . ?
N6 C21 H21B 109.5 . . ?
N6 C21 H21C 109.5 . . ?
H21A C21 H21B 109.5 . . ?
H21A C21 H21C 109.5 . . ?
H21B C21 H21C 109.5 . . ?
N6 C22 H22A 109.5 . . ?
N6 C22 H22B 109.5 . . ?
N6 C22 H22C 109.5 . . ?
H22A C22 H22B 109.5 . . ?
H22A C22 H22C 109.5 . . ?
H22B C22 H22C 109.5 . . ?
N7 C23 N8 123.0(7) . . ?
N7 C23 N9 119.5(7) . . ?
N9 C23 N8 117.4(7) . . ?
N8 C24 H24A 109.5 . . ?
N8 C24 H24B 109.5 . . ?
N8 C24 H24C 109.5 . . ?
H24A C24 H24B 109.5 . . ?
H24A C24 H24C 109.5 . . ?
H24B C24 H24C 109.5 . . ?
N8 C25 H25A 109.5 . . ?
N8 C25 H25B 109.5 . . ?
N8 C25 H25C 109.5 . . ?
H25A C25 H25B 109.5 . . ?
H25A C25 H25C 109.5 . . ?
H25B C25 H25C 109.5 . . ?
N9 C26 H26A 109.5 . . ?
N9 C26 H26B 109.5 . . ?
N9 C26 H26C 109.5 . . ?
H26A C26 H26B 109.5 . . ?
H26A C26 H26C 109.5 . . ?
H26B C26 H26C 109.5 . . ?
N9 C27 H27A 109.5 . . ?
N9 C27 H27B 109.5 . . ?
N9 C27 H27C 109.5 . . ?
H27A C27 H27B 109.5 . . ?
H27A C27 H27C 109.5 . . ?
H27B C27 H27C 109.5 . . ?
N10 C28 N11 118.4(7) . . ?
N10 C28 N12 123.5(7) . . ?
N11 C28 N12 118.0(7) . . ?
N11 C29 H29A 109.5 . . ?
N11 C29 H29B 109.5 . . ?
N11 C29 H29C 109.5 . . ?
H29A C29 H29B 109.5 . . ?
H29A C29 H29C 109.5 . . ?
H29B C29 H29C 109.5 . . ?
N11 C30 H30A 109.5 . . ?
N11 C30 H30B 109.5 . . ?
N11 C30 H30C 109.5 . . ?
H30A C30 H30B 109.5 . . ?
H30A C30 H30C 109.5 . . ?
H30B C30 H30C 109.5 . . ?
N12 C31 H31A 109.5 . . ?
N12 C31 H31B 109.5 . . ?
N12 C31 H31C 109.5 . . ?
H31A C31 H31B 109.5 . . ?
H31A C31 H31C 109.5 . . ?
H31B C31 H31C 109.5 . . ?
N12 C32 H32A 109.5 . . ?
N12 C32 H32B 109.5 . . ?
N12 C32 H32C 109.5 . . ?
H32A C32 H32B 109.5 . . ?
H32A C32 H32C 109.5 . . ?
H32B C32 H32C 109.5 . . ?
C42 N41 C41 117.4(9) . . ?
C43 N41 C41 118.7(9) . . ?
C43 N41 C42 123.9(9) . . ?
N41 C41 H41A 109.5 . . ?
N41 C41 H41B 109.5 . . ?
N41 C41 H41C 109.5 . . ?
H41A C41 H41B 109.5 . . ?
H41A C41 H41C 109.5 . . ?
H41B C41 H41C 109.5 . . ?
N41 C42 H42A 109.5 . . ?
N41 C42 H42B 109.5 . . ?
N41 C42 H42C 109.5 . . ?
H42A C42 H42B 109.5 . . ?
H42A C42 H42C 109.5 . . ?
H42B C42 H42C 109.5 . . ?
O41 C43 N41 126.7(11) . . ?
O41 C43 H43 116.6 . . ?
N41 C43 H43 116.6 . . ?
C45 N42 C44 119.7(15) . . ?
C46 N42 C44 119.6(12) . . ?
C46 N42 C45 120.6(15) . . ?
N42 C44 H44A 109.5 . . ?
N42 C44 H44B 109.5 . . ?
N42 C44 H44C 109.5 . . ?
H44A C44 H44B 109.5 . . ?
H44A C44 H44C 109.5 . . ?
H44B C44 H44C 109.5 . . ?
N42 C45 H45A 109.5 . . ?
N42 C45 H45B 109.5 . . ?
N42 C45 H45C 109.5 . . ?
H45A C45 H45B 109.5 . . ?
H45A C45 H45C 109.5 . . ?
H45B C45 H45C 109.5 . . ?
O42 C46 N42 124.8(12) . . ?
O42 C46 H46 117.6 . . ?
N42 C46 H46 117.6 . . ?
C47 N43 C48 118.9(9) . . ?
C49 N43 C47 122.7(9) . . ?
C49 N43 C48 118.2(8) . . ?
N43 C47 H47A 109.5 . . ?
N43 C47 H47B 109.5 . . ?
N43 C47 H47C 109.5 . . ?
H47A C47 H47B 109.5 . . ?
H47A C47 H47C 109.5 . . ?
H47B C47 H47C 109.5 . . ?
N43 C48 H48A 109.5 . . ?
N43 C48 H48B 109.5 . . ?
N43 C48 H48C 109.5 . . ?
H48A C48 H48B 109.5 . . ?
H48A C48 H48C 109.5 . . ?
H48B C48 H48C 109.5 . . ?
O43 C49 N43 124.3(10) . . ?
O43 C49 H49 117.8 . . ?
N43 C49 H49 117.8 . . ?

loop_
_geom_bond_atom_site_label_1
_geom_bond_atom_site_label_2
_geom_bond_distance
_geom_bond_site_symmetry_2
_geom_bond_publ_flag
Zn1 Cl1 2.228(2) . ?
Zn1 Cl2 2.249(2) . ?
Zn1 N1 2.060(6) . ?
Zn1 N4 2.006(6) . ?
Zn2 Cl3 2.248(2) . ?
Zn2 Cl4 2.220(2) . ?
Zn2 N7 2.041(6) . ?
Zn2 N10 2.037(6) . ?
O1 C4 1.385(8) . ?
O1 C11 1.390(8) . ?
O2 C5 1.401(8) . ?
O2 C10 1.379(8) . ?
N1 C1 1.404(9) . ?
N1 C13 1.333(10) . ?
N2 C13 1.350(10) . ?
N2 C14 1.461(11) . ?
N2 C15 1.454(11) . ?
N3 C13 1.370(10) . ?
N3 C16 1.444(11) . ?
N3 C17 1.441(10) . ?
N4 C2 1.411(9) . ?
N4 C18 1.330(9) . ?
N5 C18 1.343(10) . ?
N5 C19 1.465(10) . ?
N5 C20 1.455(10) . ?
N6 C18 1.374(9) . ?
N6 C21 1.450(10) . ?
N6 C22 1.459(10) . ?
N7 C7 1.401(9) . ?
N7 C23 1.327(10) . ?
N8 C23 1.357(10) . ?
N8 C24 1.465(10) . ?
N8 C25 1.468(10) . ?
N9 C23 1.350(10) . ?
N9 C26 1.455(11) . ?
N9 C27 1.447(11) . ?
N10 C8 1.414(9) . ?
N10 C28 1.339(10) . ?
N11 C28 1.357(10) . ?
N11 C29 1.468(10) . ?
N11 C30 1.445(10) . ?
N12 C28 1.358(10) . ?
N12 C31 1.449(11) . ?
N12 C32 1.445(10) . ?
C1 C2 1.423(10) . ?
C1 C6 1.400(10) . ?
C2 C3 1.393(10) . ?
C3 H3 0.9500 . ?
C3 C4 1.396(10) . ?
C4 C5 1.386(10) . ?
C5 C6 1.384(10) . ?
C6 H6 0.9500 . ?
C7 C8 1.420(10) . ?
C7 C12 1.407(10) . ?
C8 C9 1.384(10) . ?
C9 H9 0.9500 . ?
C9 C10 1.391(10) . ?
C10 C11 1.406(10) . ?
C11 C12 1.373(10) . ?
C12 H12 0.9500 . ?
C14 H14A 0.9800 . ?
C14 H14B 0.9800 . ?
C14 H14C 0.9800 . ?
C15 H15A 0.9800 . ?
C15 H15B 0.9800 . ?
C15 H15C 0.9800 . ?
C16 H16A 0.9800 . ?
C16 H16B 0.9800 . ?
C16 H16C 0.9800 . ?
C17 H17A 0.9800 . ?
C17 H17B 0.9800 . ?
C17 H17C 0.9800 . ?
C19 H19A 0.9800 . ?
C19 H19B 0.9800 . ?
C19 H19C 0.9800 . ?
C20 H20A 0.9800 . ?
C20 H20B 0.9800 . ?
C20 H20C 0.9800 . ?
C21 H21A 0.9800 . ?
C21 H21B 0.9800 . ?
C21 H21C 0.9800 . ?
C22 H22A 0.9800 . ?
C22 H22B 0.9800 . ?
C22 H22C 0.9800 . ?
C24 H24A 0.9800 . ?
C24 H24B 0.9800 . ?
C24 H24C 0.9800 . ?
C25 H25A 0.9800 . ?
C25 H25B 0.9800 . ?
C25 H25C 0.9800 . ?
C26 H26A 0.9800 . ?
C26 H26B 0.9800 . ?
C26 H26C 0.9800 . ?
C27 H27A 0.9800 . ?
C27 H27B 0.9800 . ?
C27 H27C 0.9800 . ?
C29 H29A 0.9800 . ?
C29 H29B 0.9800 . ?
C29 H29C 0.9800 . ?
C30 H30A 0.9800 . ?
C30 H30B 0.9800 . ?
C30 H30C 0.9800 . ?
C31 H31A 0.9800 . ?
C31 H31B 0.9800 . ?
C31 H31C 0.9800 . ?
C32 H32A 0.9800 . ?
C32 H32B 0.9800 . ?
C32 H32C 0.9800 . ?
O41 C43 1.230(13) . ?
N41 C41 1.486(13) . ?
N41 C42 1.471(14) . ?
N41 C43 1.322(13) . ?
C41 H41A 0.9800 . ?
C41 H41B 0.9800 . ?
C41 H41C 0.9800 . ?
C42 H42A 0.9800 . ?
C42 H42B 0.9800 . ?
C42 H42C 0.9800 . ?
C43 H43 0.9500 . ?
O42 C46 1.191(15) . ?
N42 C44 1.44(2) . ?
N42 C45 1.44(2) . ?
N42 C46 1.359(16) . ?
C44 H44A 0.9800 . ?
C44 H44B 0.9800 . ?
C44 H44C 0.9800 . ?
C45 H45A 0.9800 . ?
C45 H45B 0.9800 . ?
C45 H45C 0.9800 . ?
C46 H46 0.9500 . ?
O43 C49 1.245(12) . ?
N43 C47 1.422(14) . ?
N43 C48 1.458(12) . ?
N43 C49 1.350(12) . ?
C47 H47A 0.9800 . ?
C47 H47B 0.9800 . ?
C47 H47C 0.9800 . ?
C48 H48A 0.9800 . ?
C48 H48B 0.9800 . ?
C48 H48C 0.9800 . ?
C49 H49 0.9500 . ?

loop_
_geom_torsion_atom_site_label_1
_geom_torsion_atom_site_label_2
_geom_torsion_atom_site_label_3
_geom_torsion_atom_site_label_4
_geom_torsion
_geom_torsion_site_symmetry_1
_geom_torsion_site_symmetry_2
_geom_torsion_site_symmetry_3
_geom_torsion_site_symmetry_4
_geom_torsion_publ_flag
Zn1 N1 C1 C2 18.9(7) . . . . ?
Zn1 N1 C1 C6 -155.5(6) . . . . ?
Zn1 N1 C13 N2 39.0(10) . . . . ?
Zn1 N1 C13 N3 -138.9(6) . . . . ?
Zn1 N4 C2 C1 -22.2(8) . . . . ?
Zn1 N4 C2 C3 151.7(6) . . . . ?
Zn1 N4 C18 N5 137.0(6) . . . . ?
Zn1 N4 C18 N6 -39.4(10) . . . . ?
Zn2 N7 C7 C8 17.4(8) . . . . ?
Zn2 N7 C7 C12 -157.8(6) . . . . ?
Zn2 N7 C23 N8 -136.2(7) . . . . ?
Zn2 N7 C23 N9 40.3(11) . . . . ?
Zn2 N10 C8 C7 -12.7(8) . . . . ?
Zn2 N10 C8 C9 161.5(6) . . . . ?
Zn2 N10 C28 N11 -54.1(10) . . . . ?
Zn2 N10 C28 N12 123.5(7) . . . . ?
O1 C4 C5 O2 0.8(11) . . . . ?
O1 C4 C5 C6 -178.4(7) . . . . ?
O1 C11 C12 C7 -179.9(7) . . . . ?
O2 C5 C6 C1 -179.2(7) . . . . ?
O2 C10 C11 O1 -1.5(12) . . . . ?
O2 C10 C11 C12 -179.3(7) . . . . ?
N1 C1 C2 N4 1.9(10) . . . . ?
N1 C1 C2 C3 -172.4(7) . . . . ?
N1 C1 C6 C5 172.7(7) . . . . ?
N4 C2 C3 C4 -175.4(7) . . . . ?
N7 C7 C8 N10 -3.3(10) . . . . ?
N7 C7 C8 C9 -177.7(7) . . . . ?
N7 C7 C12 C11 178.4(7) . . . . ?
N10 C8 C9 C10 -174.1(7) . . . . ?
C1 N1 C13 N2 -150.7(7) . . . . ?
C1 N1 C13 N3 31.4(11) . . . . ?
C1 C2 C3 C4 -1.5(11) . . . . ?
C2 N4 C18 N5 -29.9(11) . . . . ?
C2 N4 C18 N6 153.7(7) . . . . ?
C2 C1 C6 C5 -1.4(11) . . . . ?
C2 C3 C4 O1 179.2(7) . . . . ?
C2 C3 C4 C5 0.1(11) . . . . ?
C3 C4 C5 O2 179.8(7) . . . . ?
C3 C4 C5 C6 0.7(11) . . . . ?
C4 O1 C11 C10 1.9(10) . . . . ?
C4 O1 C11 C12 179.7(7) . . . . ?
C4 C5 C6 C1 -0.1(11) . . . . ?
C5 O2 C10 C9 -178.5(7) . . . . ?
C5 O2 C10 C11 0.6(10) . . . . ?
C6 C1 C2 N4 176.5(7) . . . . ?
C6 C1 C2 C3 2.2(11) . . . . ?
C7 N7 C23 N8 29.5(12) . . . . ?
C7 N7 C23 N9 -154.0(7) . . . . ?
C7 C8 C9 C10 -0.1(11) . . . . ?
C8 N10 C28 N11 145.6(7) . . . . ?
C8 N10 C28 N12 -36.8(11) . . . . ?
C8 C7 C12 C11 3.3(11) . . . . ?
C8 C9 C10 O2 -179.6(7) . . . . ?
C8 C9 C10 C11 1.3(12) . . . . ?
C9 C10 C11 O1 177.5(7) . . . . ?
C9 C10 C11 C12 -0.3(12) . . . . ?
C10 O2 C5 C4 -0.2(10) . . . . ?
C10 O2 C5 C6 178.9(7) . . . . ?
C10 C11 C12 C7 -2.1(12) . . . . ?
C11 O1 C4 C3 179.3(7) . . . . ?
C11 O1 C4 C5 -1.6(10) . . . . ?
C12 C7 C8 N10 172.2(7) . . . . ?
C12 C7 C8 C9 -2.2(11) . . . . ?
C13 N1 C1 C2 -153.3(7) . . . . ?
C13 N1 C1 C6 32.4(11) . . . . ?
C14 N2 C13 N1 21.4(12) . . . . ?
C14 N2 C13 N3 -160.5(8) . . . . ?
C15 N2 C13 N1 -144.7(10) . . . . ?
C15 N2 C13 N3 33.3(13) . . . . ?
C16 N3 C13 N1 -140.7(8) . . . . ?
C16 N3 C13 N2 41.4(11) . . . . ?
C17 N3 C13 N1 31.0(11) . . . . ?
C17 N3 C13 N2 -146.9(7) . . . . ?
C18 N4 C2 C1 147.0(7) . . . . ?
C18 N4 C2 C3 -39.0(11) . . . . ?
C19 N5 C18 N4 142.0(7) . . . . ?
C19 N5 C18 N6 -41.5(10) . . . . ?
C20 N5 C18 N4 -29.5(10) . . . . ?
C20 N5 C18 N6 147.0(7) . . . . ?
C21 N6 C18 N4 -25.9(11) . . . . ?
C21 N6 C18 N5 157.5(7) . . . . ?
C22 N6 C18 N4 139.9(8) . . . . ?
C22 N6 C18 N5 -36.7(10) . . . . ?
C23 N7 C7 C8 -150.8(7) . . . . ?
C23 N7 C7 C12 33.9(11) . . . . ?
C24 N8 C23 N7 34.8(12) . . . . ?
C24 N8 C23 N9 -141.8(8) . . . . ?
C25 N8 C23 N7 -132.3(8) . . . . ?
C25 N8 C23 N9 51.1(10) . . . . ?
C26 N9 C23 N7 -152.9(8) . . . . ?
C26 N9 C23 N8 23.9(11) . . . . ?
C27 N9 C23 N7 22.1(12) . . . . ?
C27 N9 C23 N8 -161.2(8) . . . . ?
C28 N10 C8 C7 150.7(7) . . . . ?
C28 N10 C8 C9 -35.2(11) . . . . ?
C29 N11 C28 N10 148.4(7) . . . . ?
C29 N11 C28 N12 -29.4(11) . . . . ?
C30 N11 C28 N10 -21.2(11) . . . . ?
C30 N11 C28 N12 161.0(7) . . . . ?
C31 N12 C28 N10 139.4(8) . . . . ?
C31 N12 C28 N11 -43.0(11) . . . . ?
C32 N12 C28 N10 -28.0(11) . . . . ?
C32 N12 C28 N11 149.7(7) . . . . ?
C41 N41 C43 O41 -1.7(15) . . . . ?
C42 N41 C43 O41 177.9(10) . . . . ?
C44 N42 C46 O42 -1(2) . . . . ?
C45 N42 C46 O42 -177.8(13) . . . . ?
C47 N43 C49 O43 3.5(15) . . . . ?
C48 N43 C49 O43 178.3(9) . . . . ?

loop_
_twin_individual_id
_twin_individual_mass_fraction_refined
1 0.720(4)
2 0.280(4)
